data_4126850
loop_
_publ_author_name
'Zhang, Bin'
'Baker, Peter J.'
'Zhang, Yan'
'Wang, Dongwei'
'Wang, Zheming'
'Su, Shaokui'
'Zhu, Daoben'
'Pratt, Francis L.'

_publ_section_title
;
 A Quantum Spin Liquid from a Three-Dimensional Copper-Oxalate-Framework.
;
_journal_name_full 'Journal of the American Chemical Society'
_journal_paper_doi 10.1021/jacs.7b11179
_journal_year 2017
_chemical_formula_sum 'C18 H32 Cu2 N2 O12'
_chemical_formula_weight 595.53
_space_group_crystal_system monoclinic
_space_group_IT_number 14
_space_group_name_Hall '-P 2ybc'
_space_group_name_H-M_alt 'P 1 21/c 1'
_symmetry_space_group_name_Hall '-P 2ybc'
_symmetry_space_group_name_H-M 'P 1 21/c 1'
_atom_sites_solution_hydrogens geom
_audit_creation_method SHELXL-2014/7
_cell_angle_alpha 90
_cell_angle_beta 107.6000(10)
_cell_angle_gamma 90
_cell_formula_units_Z 4
_cell_length_a 8.68170(10)
_cell_length_b 34.1802(4)
_cell_length_c 8.58220(10)
_cell_measurement_reflns_used 35290
_cell_measurement_temperature 93(2)
_cell_measurement_theta_max 27.485
_cell_measurement_theta_min 3.395
_cell_volume 2427.49(5)
_computing_cell_refinement 'HKL Scalepack (Otwinowski & Minor 1997)'
_computing_data_collection KappaCCD
_computing_data_reduction 'HKL Denzo and Scalepack (Otwinowski & Minor 1997)'
_computing_structure_refinement 'SHELXL-2014/7 (Sheldrick, 2014)'
_computing_structure_solution 'SHELXS-97 (Sheldrick, 1990)'
_diffrn_ambient_temperature 93(2)
_diffrn_measured_fraction_theta_full 0.990
_diffrn_measured_fraction_theta_max 0.980
_diffrn_measurement_device_type KappaCCD
_diffrn_measurement_method CCD
_diffrn_radiation_monochromator graphite
_diffrn_radiation_source 'fine-focus sealed tube'
_diffrn_radiation_type MoK\a
_diffrn_radiation_wavelength 0.71073
_diffrn_reflns_av_R_equivalents 0.0355
_diffrn_reflns_av_unetI/netI 0.0260
_diffrn_reflns_Laue_measured_fraction_full 0.990
_diffrn_reflns_Laue_measured_fraction_max 0.980
_diffrn_reflns_limit_h_max 11
_diffrn_reflns_limit_h_min -11
_diffrn_reflns_limit_k_max 44
_diffrn_reflns_limit_k_min -44
_diffrn_reflns_limit_l_max 11
_diffrn_reflns_limit_l_min -11
_diffrn_reflns_number 27337
_diffrn_reflns_point_group_measured_fraction_full 0.990
_diffrn_reflns_point_group_measured_fraction_max 0.980
_diffrn_reflns_theta_full 25.242
_diffrn_reflns_theta_max 27.527
_diffrn_reflns_theta_min 3.427
_exptl_absorpt_coefficient_mu 1.815
_exptl_absorpt_correction_T_max 0.679
_exptl_absorpt_correction_T_min 0.586
_exptl_absorpt_correction_type multi-scan
_exptl_absorpt_process_details
;
multi-scan from symmetry-related measurements 
 Sortav (Blessing 1995)
;
_exptl_crystal_colour blue
_exptl_crystal_density_diffrn 1.630
_exptl_crystal_description diamondiod
_exptl_crystal_F_000 1232
_exptl_crystal_size_max 0.480
_exptl_crystal_size_mid 0.350
_exptl_crystal_size_min 0.220
_refine_diff_density_max 0.524
_refine_diff_density_min -0.440
_refine_diff_density_rms 0.064
_refine_ls_extinction_coef 0.0027(3)
_refine_ls_extinction_expression Fc^*^=kFc[1+0.001xFc^2^\l^3^/sin(2\q)]^-1/4^
_refine_ls_extinction_method 'SHELXL-2014/7 (Sheldrick 2014'
_refine_ls_goodness_of_fit_ref 1.085
_refine_ls_hydrogen_treatment constr
_refine_ls_matrix_type full
_refine_ls_number_parameters 318
_refine_ls_number_reflns 5480
_refine_ls_number_restraints 0
_refine_ls_restrained_S_all 1.085
_refine_ls_R_factor_all 0.0331
_refine_ls_R_factor_gt 0.0285
_refine_ls_shift/su_max 0.001
_refine_ls_shift/su_mean 0.000
_refine_ls_structure_factor_coef Fsqd
_refine_ls_weighting_details 'w=1/[\s^2^(Fo^2^)+(0.0254P)^2^+2.5484P] where P=(Fo^2^+2Fc^2^)/3'
_refine_ls_weighting_scheme calc
_refine_ls_wR_factor_gt 0.0708
_refine_ls_wR_factor_ref 0.0722
_reflns_Friedel_coverage 0.000
_reflns_number_gt 4972
_reflns_number_total 5480
_reflns_threshold_expression 'I > 2\s(I)'
_cod_data_source_file CCDC1019157-93K.cif
_cod_data_source_block 93K
_cod_database_code 4126850
_shelx_shelxl_version_number 2014/7
_shelx_space_group_comment
;
The symmetry employed for this shelxl refinement is uniquely defined
by the following loop, which should always be used as a source of
symmetry information in preference to the above space-group names.
They are only intended as comments.
;
_shelx_estimated_absorpt_t_min 0.476
_shelx_estimated_absorpt_t_max 0.691

loop_
_space_group_symop_operation_xyz
'x, y, z'
'-x, y+1/2, -z+1/2'
'-x, -y, -z'
'x, -y-1/2, z-1/2'

loop_
_atom_site_label
_atom_site_type_symbol
_atom_site_fract_x
_atom_site_fract_y
_atom_site_fract_z
_atom_site_U_iso_or_equiv
_atom_site_adp_type
_atom_site_occupancy
_atom_site_site_symmetry_order
_atom_site_calc_flag
_atom_site_refinement_flags_posn
_atom_site_refinement_flags_adp
_atom_site_refinement_flags_occupancy
_atom_site_disorder_assembly
_atom_site_disorder_group
Cu1 Cu 0.74834(3) 0.20340(2) 0.47683(3) 0.01305(8) Uani 1 1 d . . . . .
Cu2 Cu 0.73752(3) 0.04554(2) 0.49820(3) 0.01259(8) Uani 1 1 d . . . . .
O1 O 0.89641(16) 0.15347(4) 0.60861(15) 0.0143(3) Uani 1 1 d . . . . .
O2 O 0.84718(16) 0.09008(4) 0.62851(15) 0.0147(3) Uani 1 1 d . . . . .
O3 O 0.62084(17) 0.15997(4) 0.35517(16) 0.0173(3) Uani 1 1 d . . . . .
O4 O 0.61138(16) 0.09504(4) 0.33491(16) 0.0163(3) Uani 1 1 d . . . . .
O5 O 0.62296(16) 0.20571(4) 0.63702(16) 0.0159(3) Uani 1 1 d . . . . .
O6 O 0.58458(17) 0.24812(4) 0.81910(17) 0.0195(3) Uani 1 1 d . . . . .
O7 O 0.87349(16) 0.24638(4) 0.61066(16) 0.0165(3) Uani 1 1 d . . . . .
O8 O 0.85708(16) 0.28757(4) 0.80574(16) 0.0162(3) Uani 1 1 d . . . . .
O9 O 0.90583(16) 0.04100(4) 0.38567(15) 0.0145(3) Uani 1 1 d . . . . .
O10 O 1.08819(17) 0.00027(4) 0.34173(16) 0.0179(3) Uani 1 1 d . . . . .
O11 O 0.56868(16) 0.04248(4) 0.61159(16) 0.0151(3) Uani 1 1 d . . . . .
O12 O 0.37760(16) 0.00027(4) 0.62768(16) 0.0159(3) Uani 1 1 d . . . . .
C1 C 0.8177(2) 0.12321(5) 0.5609(2) 0.0125(4) Uani 1 1 d . . . . .
C2 C 0.6695(2) 0.12590(5) 0.4028(2) 0.0133(4) Uani 1 1 d . . . . .
C3 C 0.8097(2) 0.25870(5) 0.7148(2) 0.0139(4) Uani 1 1 d . . . . .
C4 C 0.6586(2) 0.23608(5) 0.7275(2) 0.0144(4) Uani 1 1 d . . . . .
C5 C 0.9998(2) 0.01144(5) 0.4211(2) 0.0133(4) Uani 1 1 d . . . . .
C6 C 0.4845(2) 0.01237(5) 0.5691(2) 0.0138(4) Uani 1 1 d . . . . .
N1 N 0.8950(2) 0.08035(5) 0.09837(19) 0.0176(3) Uani 1 1 d . . . . .
H1 H 0.9124 0.0667 0.2055 0.021 Uiso 1 1 calc R U . . .
C7 C 0.9011(3) 0.12355(6) 0.1342(2) 0.0218(4) Uani 1 1 d . . . . .
H7A H 1.0012 0.1293 0.2237 0.026 Uiso 1 1 calc R U . . .
H7B H 0.8084 0.1304 0.1735 0.026 Uiso 1 1 calc R U . . .
C8 C 0.8966(3) 0.14929(6) -0.0109(3) 0.0256(5) Uani 1 1 d . . . . .
H8A H 0.9010 0.1768 0.0218 0.038 Uiso 1 1 calc R U . . .
H8B H 0.9896 0.1433 -0.0490 0.038 Uiso 1 1 calc R U . . .
H8C H 0.7965 0.1444 -0.0992 0.038 Uiso 1 1 calc R U . . .
C9 C 1.0274(3) 0.06653(6) 0.0319(3) 0.0211(4) Uani 1 1 d . . . . .
H9A H 1.0100 0.0779 -0.0782 0.025 Uiso 1 1 calc R U . . .
H9B H 1.0211 0.0377 0.0203 0.025 Uiso 1 1 calc R U . . .
C10 C 1.1940(3) 0.07768(7) 0.1394(3) 0.0297(5) Uani 1 1 d . . . . .
H10A H 1.2751 0.0680 0.0906 0.045 Uiso 1 1 calc R U . . .
H10B H 1.2018 0.1062 0.1494 0.045 Uiso 1 1 calc R U . . .
H10C H 1.2130 0.0661 0.2480 0.045 Uiso 1 1 calc R U . . .
C11 C 0.7303(3) 0.06824(7) -0.0082(2) 0.0223(4) Uani 1 1 d . . . . .
H11A H 0.7138 0.0783 -0.1202 0.027 Uiso 1 1 calc R U . . .
H11B H 0.6473 0.0802 0.0343 0.027 Uiso 1 1 calc R U . . .
C12 C 0.7077(3) 0.02441(7) -0.0154(3) 0.0293(5) Uani 1 1 d . . . . .
H12A H 0.5989 0.0181 -0.0861 0.044 Uiso 1 1 calc R U . . .
H12B H 0.7881 0.0124 -0.0597 0.044 Uiso 1 1 calc R U . . .
H12C H 0.7215 0.0143 0.0949 0.044 Uiso 1 1 calc R U . . .
N2 N 0.3385(2) 0.17133(5) 0.6453(2) 0.0192(4) Uani 1 1 d . . . . .
H2 H 0.4401 0.1860 0.6525 0.023 Uiso 1 1 calc R U . . .
C13 C 0.2949(3) 0.18125(7) 0.7966(3) 0.0255(5) Uani 1 1 d . . . . .
H13A H 0.1900 0.1689 0.7903 0.031 Uiso 1 1 calc R U . . .
H13B H 0.2813 0.2099 0.8014 0.031 Uiso 1 1 calc R U . . .
C14 C 0.4205(3) 0.16789(9) 0.9517(3) 0.0431(7) Uani 1 1 d . . . . .
H14A H 0.3858 0.1751 1.0464 0.065 Uiso 1 1 calc R U . . .
H14B H 0.4328 0.1394 0.9489 0.065 Uiso 1 1 calc R U . . .
H14C H 0.5241 0.1805 0.9601 0.065 Uiso 1 1 calc R U . . .
C15 C 0.3753(3) 0.12889(7) 0.6302(3) 0.0316(5) Uani 1 1 d . . . . .
H15A H 0.4724 0.1219 0.7212 0.038 Uiso 1 1 calc R U . . .
H15B H 0.4017 0.1251 0.5268 0.038 Uiso 1 1 calc R U . . .
C16 C 0.2395(3) 0.10126(7) 0.6321(4) 0.0356(6) Uani 1 1 d . . . . .
H16A H 0.2729 0.0742 0.6217 0.053 Uiso 1 1 calc R U . . .
H16B H 0.2142 0.1042 0.7353 0.053 Uiso 1 1 calc R U . . .
H16C H 0.1434 0.1074 0.5406 0.053 Uiso 1 1 calc R U . . .
C17 C 0.2108(3) 0.18730(8) 0.4986(3) 0.0373(6) Uani 1 1 d . . . . .
H17A H 0.1168 0.1694 0.4740 0.045 Uiso 0.706(6) 1 calc R U P A 1
H17B H 0.1749 0.2128 0.5298 0.045 Uiso 0.706(6) 1 calc R U P A 1
H17C H 0.2017 0.1694 0.4057 0.045 Uiso 0.294(6) 1 calc R U P A 2
H17D H 0.1061 0.1866 0.5224 0.045 Uiso 0.294(6) 1 calc R U P A 2
C181 C 0.2528(4) 0.19295(10) 0.3492(4) 0.0260(9) Uani 0.706(6) 1 d . . P A 1
H18A H 0.1593 0.2034 0.2643 0.039 Uiso 0.706(6) 1 calc R U P A 1
H18B H 0.3430 0.2114 0.3692 0.039 Uiso 0.706(6) 1 calc R U P A 1
H18C H 0.2846 0.1678 0.3131 0.039 Uiso 0.706(6) 1 calc R U P A 1
C182 C 0.2322(9) 0.2230(3) 0.4513(11) 0.035(3) Uani 0.294(6) 1 d . . P A 2
H18D H 0.1418 0.2300 0.3554 0.052 Uiso 0.294(6) 1 calc R U P A 2
H18E H 0.2375 0.2414 0.5402 0.052 Uiso 0.294(6) 1 calc R U P A 2
H18F H 0.3334 0.2241 0.4230 0.052 Uiso 0.294(6) 1 calc R U P A 2

loop_
_atom_site_aniso_label
_atom_site_aniso_U_11
_atom_site_aniso_U_22
_atom_site_aniso_U_33
_atom_site_aniso_U_23
_atom_site_aniso_U_13
_atom_site_aniso_U_12
Cu1 0.01535(13) 0.01026(12) 0.01423(12) -0.00052(8) 0.00550(9) -0.00083(8)
Cu2 0.01399(13) 0.01022(13) 0.01416(12) -0.00046(8) 0.00515(9) -0.00148(8)
O1 0.0141(7) 0.0117(6) 0.0165(6) -0.0001(5) 0.0036(5) -0.0024(5)
O2 0.0158(7) 0.0128(6) 0.0146(6) 0.0017(5) 0.0033(5) -0.0008(5)
O3 0.0202(7) 0.0124(7) 0.0162(6) -0.0006(5) 0.0010(5) 0.0018(5)
O4 0.0179(7) 0.0129(7) 0.0163(6) -0.0011(5) 0.0024(5) -0.0012(5)
O5 0.0164(7) 0.0140(7) 0.0187(6) -0.0029(5) 0.0076(5) -0.0033(5)
O6 0.0182(7) 0.0194(7) 0.0238(7) -0.0047(6) 0.0109(6) -0.0031(6)
O7 0.0173(7) 0.0155(7) 0.0189(6) -0.0020(5) 0.0086(6) -0.0031(5)
O8 0.0195(7) 0.0139(7) 0.0163(6) -0.0027(5) 0.0070(5) -0.0044(5)
O9 0.0142(7) 0.0136(6) 0.0161(6) 0.0038(5) 0.0053(5) 0.0013(5)
O10 0.0199(7) 0.0188(7) 0.0172(6) 0.0035(5) 0.0090(6) 0.0031(6)
O11 0.0154(7) 0.0124(6) 0.0185(6) -0.0026(5) 0.0068(5) -0.0028(5)
O12 0.0171(7) 0.0153(7) 0.0176(6) -0.0025(5) 0.0085(5) -0.0034(5)
C1 0.0123(9) 0.0138(9) 0.0135(8) 0.0004(7) 0.0071(7) 0.0005(7)
C2 0.0138(9) 0.0154(9) 0.0124(8) -0.0002(7) 0.0063(7) -0.0001(7)
C3 0.0136(9) 0.0124(9) 0.0152(8) 0.0025(7) 0.0034(7) 0.0004(7)
C4 0.0142(9) 0.0130(9) 0.0151(8) 0.0017(7) 0.0031(7) -0.0004(7)
C5 0.0150(9) 0.0110(9) 0.0134(8) 0.0013(7) 0.0033(7) -0.0021(7)
C6 0.0143(9) 0.0131(9) 0.0136(8) 0.0009(7) 0.0039(7) 0.0016(7)
N1 0.0210(9) 0.0176(8) 0.0143(7) 0.0023(6) 0.0053(7) -0.0022(7)
C7 0.0327(12) 0.0170(10) 0.0177(9) -0.0009(7) 0.0107(9) -0.0014(8)
C8 0.0416(13) 0.0150(10) 0.0250(10) 0.0026(8) 0.0171(10) 0.0011(9)
C9 0.0235(11) 0.0174(10) 0.0243(10) 0.0011(8) 0.0099(9) 0.0018(8)
C10 0.0238(12) 0.0265(12) 0.0389(13) 0.0038(10) 0.0095(10) -0.0020(9)
C11 0.0206(11) 0.0264(11) 0.0179(9) 0.0005(8) 0.0031(8) -0.0012(8)
C12 0.0325(12) 0.0285(12) 0.0218(10) 0.0031(9) 0.0004(9) -0.0105(10)
N2 0.0144(8) 0.0218(9) 0.0215(8) 0.0020(7) 0.0056(7) -0.0036(7)
C13 0.0251(11) 0.0284(12) 0.0256(10) -0.0023(9) 0.0117(9) -0.0065(9)
C14 0.0425(16) 0.0577(18) 0.0256(12) 0.0080(11) 0.0047(11) -0.0191(13)
C15 0.0200(11) 0.0247(12) 0.0536(15) -0.0051(10) 0.0161(11) -0.0005(9)
C16 0.0253(12) 0.0192(11) 0.0665(17) -0.0055(11) 0.0202(12) -0.0026(9)
C17 0.0274(12) 0.0481(16) 0.0279(12) 0.0144(11) -0.0043(10) -0.0159(11)
C181 0.0191(16) 0.0348(19) 0.0236(15) 0.0041(13) 0.0058(12) -0.0041(13)
C182 0.017(4) 0.036(5) 0.043(5) 0.024(4) -0.003(3) -0.010(3)

loop_
_atom_type_symbol
_atom_type_description
_atom_type_scat_dispersion_real
_atom_type_scat_dispersion_imag
_atom_type_scat_source
C C 0.0033 0.0016 'International Tables Vol C Tables 4.2.6.8 and 6.1.1.4'
H H 0.0000 0.0000 'International Tables Vol C Tables 4.2.6.8 and 6.1.1.4'
N N 0.0061 0.0033 'International Tables Vol C Tables 4.2.6.8 and 6.1.1.4'
O O 0.0106 0.0060 'International Tables Vol C Tables 4.2.6.8 and 6.1.1.4'
Cu Cu 0.3201 1.2651 'International Tables Vol C Tables 4.2.6.8 and 6.1.1.4'

loop_
_geom_angle_atom_site_label_1
_geom_angle_atom_site_label_2
_geom_angle_atom_site_label_3
_geom_angle
_geom_angle_site_symmetry_1
_geom_angle_site_symmetry_3
O3 Cu1 O7 176.75(6) . .
O3 Cu1 O8 92.40(6) . 4_565
O7 Cu1 O8 90.77(5) . 4_565
O3 Cu1 O5 93.40(6) . .
O7 Cu1 O5 83.61(5) . .
O8 Cu1 O5 168.09(6) 4_565 .
O3 Cu1 O1 80.56(5) . .
O7 Cu1 O1 98.22(5) . .
O8 Cu1 O1 99.39(5) 4_565 .
O5 Cu1 O1 91.82(5) . .
O3 Cu1 O6 94.72(5) . 4_565
O7 Cu1 O6 86.60(5) . 4_565
O8 Cu1 O6 78.69(5) 4_565 4_565
O5 Cu1 O6 90.46(5) . 4_565
O1 Cu1 O6 174.87(5) . 4_565
O2 Cu2 O9 92.09(6) . .
O2 Cu2 O12 177.84(5) . 3_656
O9 Cu2 O12 89.83(5) . 3_656
O2 Cu2 O11 93.69(5) . .
O9 Cu2 O11 172.51(6) . .
O12 Cu2 O11 84.32(5) 3_656 .
O2 Cu2 O4 80.37(5) . .
O9 Cu2 O4 92.69(5) . .
O12 Cu2 O4 100.53(5) 3_656 .
O11 Cu2 O4 92.99(5) . .
O2 Cu2 O10 93.97(5) . 3_756
O9 Cu2 O10 77.93(5) . 3_756
O12 Cu2 O10 85.46(5) 3_656 3_756
O11 Cu2 O10 96.89(5) . 3_756
O4 Cu2 O10 168.93(5) . 3_756
C1 O1 Cu1 107.22(11) . .
C1 O2 Cu2 116.05(12) . .
C2 O3 Cu1 116.56(12) . .
C2 O4 Cu2 107.14(11) . .
C4 O5 Cu1 111.62(12) . .
C4 O6 Cu1 105.35(12) . 4_566
C3 O7 Cu1 112.28(12) . .
C3 O8 Cu1 116.27(12) . 4_566
C5 O9 Cu2 117.21(11) . .
C5 O10 Cu2 106.62(11) . 3_756
C6 O11 Cu2 110.61(11) . .
C6 O12 Cu2 110.70(12) . 3_656
O1 C1 O2 125.62(17) . .
O1 C1 C2 117.63(15) . .
O2 C1 C2 116.75(16) . .
O4 C2 O3 125.80(17) . .
O4 C2 C1 118.00(16) . .
O3 C2 C1 116.19(15) . .
O8 C3 O7 125.20(17) . .
O8 C3 C4 118.35(16) . .
O7 C3 C4 116.45(16) . .
O6 C4 O5 125.76(18) . .
O6 C4 C3 119.65(17) . .
O5 C4 C3 114.59(16) . .
O10 C5 O9 125.05(16) . .
O10 C5 C5 119.1(2) . 3_756
O9 C5 C5 115.9(2) . 3_756
O11 C6 O12 126.39(17) . .
O11 C6 C6 116.9(2) . 3_656
O12 C6 C6 116.7(2) . 3_656
C11 N1 C9 112.19(15) . .
C11 N1 C7 111.23(16) . .
C9 N1 C7 113.69(16) . .
C11 N1 H1 106.4 . .
C9 N1 H1 106.4 . .
C7 N1 H1 106.4 . .
N1 C7 C8 114.24(16) . .
N1 C7 H7A 108.7 . .
C8 C7 H7A 108.7 . .
N1 C7 H7B 108.7 . .
C8 C7 H7B 108.7 . .
H7A C7 H7B 107.6 . .
C7 C8 H8A 109.5 . .
C7 C8 H8B 109.5 . .
H8A C8 H8B 109.5 . .
C7 C8 H8C 109.5 . .
H8A C8 H8C 109.5 . .
H8B C8 H8C 109.5 . .
N1 C9 C10 112.89(17) . .
N1 C9 H9A 109.0 . .
C10 C9 H9A 109.0 . .
N1 C9 H9B 109.0 . .
C10 C9 H9B 109.0 . .
H9A C9 H9B 107.8 . .
C9 C10 H10A 109.5 . .
C9 C10 H10B 109.5 . .
H10A C10 H10B 109.5 . .
C9 C10 H10C 109.5 . .
H10A C10 H10C 109.5 . .
H10B C10 H10C 109.5 . .
N1 C11 C12 112.69(18) . .
N1 C11 H11A 109.1 . .
C12 C11 H11A 109.1 . .
N1 C11 H11B 109.1 . .
C12 C11 H11B 109.1 . .
H11A C11 H11B 107.8 . .
C11 C12 H12A 109.5 . .
C11 C12 H12B 109.5 . .
H12A C12 H12B 109.5 . .
C11 C12 H12C 109.5 . .
H12A C12 H12C 109.5 . .
H12B C12 H12C 109.5 . .
C13 N2 C15 114.26(17) . .
C13 N2 C17 109.15(18) . .
C15 N2 C17 113.59(19) . .
C13 N2 H2 106.4 . .
C15 N2 H2 106.4 . .
C17 N2 H2 106.4 . .
N2 C13 C14 113.0(2) . .
N2 C13 H13A 109.0 . .
C14 C13 H13A 109.0 . .
N2 C13 H13B 109.0 . .
C14 C13 H13B 109.0 . .
H13A C13 H13B 107.8 . .
C13 C14 H14A 109.5 . .
C13 C14 H14B 109.5 . .
H14A C14 H14B 109.5 . .
C13 C14 H14C 109.5 . .
H14A C14 H14C 109.5 . .
H14B C14 H14C 109.5 . .
N2 C15 C16 114.53(18) . .
N2 C15 H15A 108.6 . .
C16 C15 H15A 108.6 . .
N2 C15 H15B 108.6 . .
C16 C15 H15B 108.6 . .
H15A C15 H15B 107.6 . .
C15 C16 H16A 109.5 . .
C15 C16 H16B 109.5 . .
H16A C16 H16B 109.5 . .
C15 C16 H16C 109.5 . .
H16A C16 H16C 109.5 . .
H16B C16 H16C 109.5 . .
C182 C17 N2 117.2(4) . .
C181 C17 N2 118.0(2) . .
C181 C17 H17A 107.8 . .
N2 C17 H17A 107.8 . .
C181 C17 H17B 107.8 . .
N2 C17 H17B 107.8 . .
H17A C17 H17B 107.1 . .
C182 C17 H17C 108.0 . .
N2 C17 H17C 108.0 . .
C182 C17 H17D 108.0 . .
N2 C17 H17D 108.0 . .
H17C C17 H17D 107.2 . .
C17 C181 H18A 109.5 . .
C17 C181 H18B 109.5 . .
H18A C181 H18B 109.5 . .
C17 C181 H18C 109.5 . .
H18A C181 H18C 109.5 . .
H18B C181 H18C 109.5 . .
C17 C182 H18D 109.5 . .
C17 C182 H18E 109.5 . .
H18D C182 H18E 109.5 . .
C17 C182 H18F 109.5 . .
H18D C182 H18F 109.5 . .
H18E C182 H18F 109.5 . .

loop_
_geom_bond_atom_site_label_1
_geom_bond_atom_site_label_2
_geom_bond_distance
_geom_bond_site_symmetry_2
Cu1 O3 1.9547(13) .
Cu1 O7 1.9756(13) .
Cu1 O8 1.9951(13) 4_565
Cu1 O5 1.9965(13) .
Cu1 O1 2.2283(13) .
Cu1 O6 2.3315(14) 4_565
Cu2 O2 1.9571(13) .
Cu2 O9 1.9862(13) .
Cu2 O12 1.9914(13) 3_656
Cu2 O11 1.9923(13) .
Cu2 O4 2.2577(13) .
Cu2 O10 2.3176(14) 3_756
O1 C1 1.239(2) .
O2 C1 1.263(2) .
O3 C2 1.263(2) .
O4 C2 1.237(2) .
O5 C4 1.277(2) .
O6 C4 1.227(2) .
O6 Cu1 2.3316(14) 4_566
O7 C3 1.258(2) .
O8 C3 1.248(2) .
O8 Cu1 1.9951(13) 4_566
O9 C5 1.276(2) .
O10 C5 1.231(2) .
O10 Cu2 2.3176(14) 3_756
O11 C6 1.251(2) .
O12 C6 1.252(2) .
O12 Cu2 1.9912(13) 3_656
C1 C2 1.566(3) .
C3 C4 1.555(3) .
C5 C5 1.563(3) 3_756
C6 C6 1.545(3) 3_656
N1 C11 1.504(3) .
N1 C9 1.505(3) .
N1 C7 1.506(2) .
N1 H1 1.0000 .
C7 C8 1.516(3) .
C7 H7A 0.9900 .
C7 H7B 0.9900 .
C8 H8A 0.9800 .
C8 H8B 0.9800 .
C8 H8C 0.9800 .
C9 C10 1.510(3) .
C9 H9A 0.9900 .
C9 H9B 0.9900 .
C10 H10A 0.9800 .
C10 H10B 0.9800 .
C10 H10C 0.9800 .
C11 C12 1.510(3) .
C11 H11A 0.9900 .
C11 H11B 0.9900 .
C12 H12A 0.9800 .
C12 H12B 0.9800 .
C12 H12C 0.9800 .
N2 C13 1.497(3) .
N2 C15 1.499(3) .
N2 C17 1.506(3) .
N2 H2 1.0000 .
C13 C14 1.513(3) .
C13 H13A 0.9900 .
C13 H13B 0.9900 .
C14 H14A 0.9800 .
C14 H14B 0.9800 .
C14 H14C 0.9800 .
C15 C16 1.515(3) .
C15 H15A 0.9900 .
C15 H15B 0.9900 .
C16 H16A 0.9800 .
C16 H16B 0.9800 .
C16 H16C 0.9800 .
C17 C182 1.316(8) .
C17 C181 1.448(4) .
C17 H17A 0.9900 .
C17 H17B 0.9900 .
C17 H17C 0.9900 .
C17 H17D 0.9900 .
C181 H18A 0.9800 .
C181 H18B 0.9800 .
C181 H18C 0.9800 .
C182 H18D 0.9800 .
C182 H18E 0.9800 .
C182 H18F 0.9800 .

loop_
_geom_hbond_atom_site_label_D
_geom_hbond_atom_site_label_H
_geom_hbond_atom_site_label_A
_geom_hbond_distance_DH
_geom_hbond_distance_HA
_geom_hbond_distance_DA
_geom_hbond_angle_DHA
_geom_hbond_site_symmetry_A
N1 H1 O9 1.00 1.80 2.785(2) 169.9 .
C9 H9A O2 0.99 2.52 3.436(2) 153.6 1_554
C11 H11A O11 0.99 2.58 3.259(2) 126.2 1_554
N2 H2 O5 1.00 1.77 2.755(2) 169.3 .
N2 H2 O6 1.00 2.65 3.428(2) 134.3 .
C13 H13A O1 0.99 2.61 3.478(3) 146.6 1_455
C17 H17D O1 0.99 2.44 3.352(3) 152.6 1_455
C17 H17D O8 0.99 2.55 3.136(3) 118.2 4_465
C181 H18B O6 0.98 2.65 3.588(3) 159.5 4_565
C182 H18D O8 0.98 2.45 3.137(8) 126.6 4_465
N1 H1 O9 1.00 1.80 2.785(2) 169.9 .
C9 H9A O2 0.99 2.52 3.436(2) 153.6 1_554
C11 H11A O11 0.99 2.58 3.259(2) 126.2 1_554
N2 H2 O5 1.00 1.77 2.755(2) 169.3 .
N2 H2 O6 1.00 2.65 3.428(2) 134.3 .
C13 H13A O1 0.99 2.61 3.478(3) 146.6 1_455
C17 H17D O1 0.99 2.44 3.352(3) 152.6 1_455
C17 H17D O8 0.99 2.55 3.136(3) 118.2 4_465
C181 H18B O6 0.98 2.65 3.588(3) 159.5 4_565
C182 H18D O8 0.98 2.45 3.137(8) 126.6 4_465
